data_7239886
loop_
_publ_author_name
'Usoltsev, Andrey N.'
'Adonin, Sergey A.'
'Novikov, Alexander S.'
'Abramov, Pavel A.'
'Sokolov, Maxim N.'
'Fedin, Vladimir P.'

_publ_section_title
;
 Chlorotellurate(iv) supramolecular associates with
 &#x201C;trapped&#x201D; Br2: features of non-covalent
 halogen&#x22EF;halogen interactions in crystalline phases
;
_journal_issue 11
_journal_name_full CrystEngComm
_journal_page_first 1985
_journal_page_last 1990
_journal_paper_doi 10.1039/C9CE01820D
_journal_volume 22
_journal_year 2020
_chemical_formula_sum 'C12 H16 Br2 Cl6 N2 Te'
_chemical_formula_weight 688.39
_space_group_crystal_system tetragonal
_space_group_IT_number 96
_space_group_name_Hall 'P 4nw 2abw'
_space_group_name_H-M_alt 'P 43 21 2'
_atom_sites_solution_hydrogens geom
_atom_sites_solution_primary direct
_atom_sites_solution_secondary difmap
_audit_creation_method SHELXL-2017/1
_audit_update_record
;
2020-02-03 deposited with the CCDC.	2020-02-06 downloaded from the CCDC.
;
_cell_angle_alpha 90
_cell_angle_beta 90
_cell_angle_gamma 90
_cell_formula_units_Z 4
_cell_length_a 9.2138(2)
_cell_length_b 9.2138(2)
_cell_length_c 25.0947(8)
_cell_measurement_reflns_used 3395
_cell_measurement_temperature 140(2)
_cell_measurement_theta_max 28.5400
_cell_measurement_theta_min 2.3530
_cell_volume 2130.39(9)
_computing_cell_refinement 'CrysAlisPro 1.171.38.41 (Rigaku OD, 2015)'
_computing_data_collection 'CrysAlisPro 1.171.38.41 (Rigaku OD, 2015)'
_computing_data_reduction 'CrysAlisPro 1.171.38.41 (Rigaku OD, 2015)'
_computing_molecular_graphics 'ShelXle (H\"ubschle, 2011)'
_computing_publication_material 'CIFTAB-2014 (Sheldrick, 2014)'
_computing_structure_refinement 'SHELXL-2014 (Sheldrick, 2014)'
_computing_structure_solution 'SHELXS-2014 (Sheldrick, 2014)'
_diffrn_ambient_temperature 140(2)
_diffrn_detector 'CCD plate'
_diffrn_detector_area_resol_mean 10.6168
_diffrn_detector_type AtlasS2
_diffrn_measured_fraction_theta_full 1.000
_diffrn_measured_fraction_theta_max 0.873
_diffrn_measurement_device 'four-circle diffractometer'
_diffrn_measurement_device_type 'New Xcalibur, AtlasS2'
_diffrn_measurement_method '\w scans'
_diffrn_radiation_monochromator graphite
_diffrn_radiation_probe x-ray
_diffrn_radiation_source 'fine-focus sealed tube'
_diffrn_radiation_type MoK\a
_diffrn_radiation_wavelength 0.71073
_diffrn_reflns_av_R_equivalents 0.0257
_diffrn_reflns_av_unetI/netI 0.0381
_diffrn_reflns_Laue_measured_fraction_full 1.000
_diffrn_reflns_Laue_measured_fraction_max 0.873
_diffrn_reflns_limit_h_max 7
_diffrn_reflns_limit_h_min -11
_diffrn_reflns_limit_k_max 12
_diffrn_reflns_limit_k_min -9
_diffrn_reflns_limit_l_max 33
_diffrn_reflns_limit_l_min -24
_diffrn_reflns_number 5997
_diffrn_reflns_point_group_measured_fraction_full 1.000
_diffrn_reflns_point_group_measured_fraction_max 0.843
_diffrn_reflns_theta_full 25.500
_diffrn_reflns_theta_max 29.037
_diffrn_reflns_theta_min 2.355
_diffrn_source 'sealed X-ray tube'
_exptl_absorpt_coefficient_mu 5.898
_exptl_absorpt_correction_T_max 1.00000
_exptl_absorpt_correction_T_min 0.98832
_exptl_absorpt_correction_type multi-scan
_exptl_absorpt_process_details
;
CrysAlisPro 1.171.38.41 (Rigaku Oxford Diffraction, 2015)
Empirical absorption correction using spherical harmonics,
implemented in SCALE3 ABSPACK scaling algorithm.
;
_exptl_crystal_colour yellow
_exptl_crystal_density_diffrn 2.146
_exptl_crystal_description polyhedra
_exptl_crystal_F_000 1304
_exptl_crystal_size_max 0.300
_exptl_crystal_size_mid 0.200
_exptl_crystal_size_min 0.200
_refine_diff_density_max 0.445
_refine_diff_density_min -0.543
_refine_diff_density_rms 0.091
_refine_ls_abs_structure_details
;
 Flack x determined using 773 quotients [(I+)-(I-)]/[(I+)+(I-)]
 (Parsons, Flack and Wagner, Acta Cryst. B69 (2013) 249-259).
;
_refine_ls_abs_structure_Flack 0.012(7)
_refine_ls_extinction_method none
_refine_ls_goodness_of_fit_ref 1.063
_refine_ls_hydrogen_treatment constr
_refine_ls_matrix_type full
_refine_ls_number_parameters 106
_refine_ls_number_reflns 2405
_refine_ls_number_restraints 0
_refine_ls_restrained_S_all 1.063
_refine_ls_R_factor_all 0.0315
_refine_ls_R_factor_gt 0.0271
_refine_ls_shift/su_max 0.001
_refine_ls_shift/su_mean 0.000
_refine_ls_structure_factor_coef Fsqd
_refine_ls_weighting_details 'w=1/[\s^2^(Fo^2^)+(0.0131P)^2^] where P=(Fo^2^+2Fc^2^)/3'
_refine_ls_weighting_scheme calc
_refine_ls_wR_factor_gt 0.0412
_refine_ls_wR_factor_ref 0.0422
_reflns_Friedel_coverage 0.593
_reflns_Friedel_fraction_full 1.000
_reflns_Friedel_fraction_max 0.798
_reflns_number_gt 2247
_reflns_number_total 2405
_reflns_threshold_expression >2\s(I)
_cod_data_source_file c9ce01820d2.cif
_cod_data_source_block 4
_cod_depositor_comments
;Adding full bibliography for 7239884--7239887.cif.

 Adding full bibliography for 7239884--7239887.cif.
;
_cod_original_cell_volume 2130.39(11)
_cod_database_code 7239886
_shelx_shelxl_version_number 2017/1
_shelx_space_group_comment
;
The symmetry employed for this shelxl refinement is uniquely defined
by the following loop, which should always be used as a source of
symmetry information in preference to the above space-group names.
They are only intended as comments.
;
_shelx_estimated_absorpt_t_min 0.271
_shelx_estimated_absorpt_t_max 0.385

loop_
_space_group_symop_operation_xyz
'x, y, z'
'-x, -y, z+1/2'
'-y+1/2, x+1/2, z+3/4'
'y+1/2, -x+1/2, z+1/4'
'-x+1/2, y+1/2, -z+3/4'
'x+1/2, -y+1/2, -z+1/4'
'y, x, -z'
'-y, -x, -z+1/2'

loop_
_atom_site_label
_atom_site_type_symbol
_atom_site_fract_x
_atom_site_fract_y
_atom_site_fract_z
_atom_site_U_iso_or_equiv
_atom_site_adp_type
_atom_site_occupancy
_atom_site_site_symmetry_order
_atom_site_calc_flag
_atom_site_refinement_flags_posn
_atom_site_refinement_flags_adp
_atom_site_refinement_flags_occupancy
Te1 Te 0.35901(3) 0.64099(3) 0.250000 0.01596(10) Uani 1 2 d S T P
C1 C 0.1348(5) 0.6016(5) 0.43428(16) 0.0324(12) Uani 1 1 d . . .
H1A H 0.230031 0.641805 0.425143 0.049 Uiso 1 1 calc R U .
H1B H 0.138624 0.495402 0.432290 0.049 Uiso 1 1 calc R U .
H1C H 0.108509 0.631085 0.470537 0.049 Uiso 1 1 calc R U .
N1 N 0.0253(4) 0.6562(4) 0.39651(13) 0.0231(9) Uani 1 1 d . . .
Br1 Br -0.07888(5) 0.24974(5) 0.26235(2) 0.03021(13) Uani 1 1 d . . .
Cl1 Cl 0.55591(12) 0.44409(12) 0.250000 0.0265(4) Uani 1 2 d S T P
Cl2 Cl 0.42506(13) 0.70113(13) 0.34536(4) 0.0253(3) Uani 1 1 d . . .
C2 C -0.0758(5) 0.5642(5) 0.37735(16) 0.0274(11) Uani 1 1 d . . .
H2 H -0.074028 0.465188 0.387931 0.033 Uiso 1 1 calc R U .
Cl4 Cl 0.17361(12) 0.45879(12) 0.28495(4) 0.0245(3) Uani 1 1 d . . .
C4 C -0.1815(5) 0.7543(6) 0.32753(17) 0.0301(12) Uani 1 1 d . . .
H4 H -0.253703 0.788679 0.303605 0.036 Uiso 1 1 calc R U .
Cl3 Cl 0.16903(12) 0.83097(12) 0.250000 0.0290(4) Uani 1 2 d S T P
C3 C -0.1806(5) 0.6111(6) 0.34295(18) 0.0311(12) Uani 1 1 d . . .
H3 H -0.251924 0.545674 0.329858 0.037 Uiso 1 1 calc R U .
C6 C 0.0265(5) 0.7952(5) 0.38191(16) 0.0247(11) Uani 1 1 d . . .
H6 H 0.098848 0.858716 0.395484 0.030 Uiso 1 1 calc R U .
C5 C -0.0780(5) 0.8474(6) 0.34678(16) 0.0307(12) Uani 1 1 d . . .
H5 H -0.077648 0.946447 0.336268 0.037 Uiso 1 1 calc R U .

loop_
_atom_site_aniso_label
_atom_site_aniso_U_11
_atom_site_aniso_U_22
_atom_site_aniso_U_33
_atom_site_aniso_U_23
_atom_site_aniso_U_13
_atom_site_aniso_U_12
Te1 0.01550(13) 0.01550(13) 0.01688(16) -0.00116(12) -0.00116(12) -0.00170(17)
C1 0.030(3) 0.035(3) 0.032(2) 0.012(2) -0.003(2) 0.000(3)
N1 0.024(2) 0.025(2) 0.0197(16) 0.0016(17) -0.0003(17) -0.004(2)
Br1 0.0296(3) 0.0285(3) 0.0326(2) -0.0036(2) -0.0029(2) -0.0041(2)
Cl1 0.0257(5) 0.0257(5) 0.0281(7) -0.0025(5) -0.0025(5) 0.0027(7)
Cl2 0.0302(7) 0.0257(7) 0.0201(5) -0.0030(5) -0.0035(5) -0.0021(5)
C2 0.027(3) 0.023(3) 0.033(2) 0.001(2) 0.005(2) -0.001(2)
Cl4 0.0216(6) 0.0230(6) 0.0289(5) 0.0008(5) -0.0002(5) -0.0050(5)
C4 0.023(3) 0.042(3) 0.026(2) 0.002(2) -0.001(2) 0.006(2)
Cl3 0.0263(6) 0.0263(6) 0.0343(7) -0.0045(6) -0.0045(6) 0.0051(7)
C3 0.020(3) 0.041(4) 0.032(2) -0.004(2) -0.004(2) -0.004(2)
C6 0.029(3) 0.020(3) 0.025(2) -0.004(2) -0.001(2) -0.005(2)
C5 0.036(3) 0.028(3) 0.028(2) 0.006(2) 0.002(2) 0.002(3)

loop_
_atom_type_symbol
_atom_type_description
_atom_type_scat_dispersion_real
_atom_type_scat_dispersion_imag
_atom_type_scat_source
C C 0.0033 0.0016 'International Tables Vol C Tables 4.2.6.8 and 6.1.1.4'
H H 0.0000 0.0000 'International Tables Vol C Tables 4.2.6.8 and 6.1.1.4'
N N 0.0061 0.0033 'International Tables Vol C Tables 4.2.6.8 and 6.1.1.4'
Cl Cl 0.1484 0.1585 'International Tables Vol C Tables 4.2.6.8 and 6.1.1.4'
Br Br -0.2901 2.4595 'International Tables Vol C Tables 4.2.6.8 and 6.1.1.4'
Te Te -0.5308 1.6751 'International Tables Vol C Tables 4.2.6.8 and 6.1.1.4'

loop_
_geom_angle_atom_site_label_1
_geom_angle_atom_site_label_2
_geom_angle_atom_site_label_3
_geom_angle
_geom_angle_site_symmetry_1
_geom_angle_site_symmetry_3
Cl3 Te1 Cl2 90.87(3) . 8_665
Cl3 Te1 Cl2 90.87(3) . .
Cl2 Te1 Cl2 178.26(6) 8_665 .
Cl3 Te1 Cl4 89.53(3) . .
Cl2 Te1 Cl4 91.16(3) 8_665 .
Cl2 Te1 Cl4 88.86(3) . .
Cl3 Te1 Cl4 89.53(3) . 8_665
Cl2 Te1 Cl4 88.86(3) 8_665 8_665
Cl2 Te1 Cl4 91.16(3) . 8_665
Cl4 Te1 Cl4 179.06(6) . 8_665
Cl3 Te1 Cl1 180.0 . .
Cl2 Te1 Cl1 89.13(3) 8_665 .
Cl2 Te1 Cl1 89.13(3) . .
Cl4 Te1 Cl1 90.47(3) . .
Cl4 Te1 Cl1 90.47(3) 8_665 .
N1 C1 H1A 109.5 . .
N1 C1 H1B 109.5 . .
H1A C1 H1B 109.5 . .
N1 C1 H1C 109.5 . .
H1A C1 H1C 109.5 . .
H1B C1 H1C 109.5 . .
C6 N1 C2 120.8(4) . .
C6 N1 C1 120.0(4) . .
C2 N1 C1 119.2(4) . .
N1 C2 C3 121.0(4) . .
N1 C2 H2 119.5 . .
C3 C2 H2 119.5 . .
C5 C4 C3 119.8(4) . .
C5 C4 H4 120.1 . .
C3 C4 H4 120.1 . .
C2 C3 C4 119.1(5) . .
C2 C3 H3 120.5 . .
C4 C3 H3 120.5 . .
N1 C6 C5 120.0(4) . .
N1 C6 H6 120.0 . .
C5 C6 H6 120.0 . .
C4 C5 C6 119.3(5) . .
C4 C5 H5 120.4 . .
C6 C5 H5 120.4 . .

loop_
_geom_bond_atom_site_label_1
_geom_bond_atom_site_label_2
_geom_bond_distance
_geom_bond_site_symmetry_2
Te1 Cl3 2.4755(16) .
Te1 Cl2 2.5306(9) 8_665
Te1 Cl2 2.5306(9) .
Te1 Cl4 2.5506(11) .
Te1 Cl4 2.5506(11) 8_665
Te1 Cl1 2.5656(16) .
C1 N1 1.473(5) .
C1 H1A 0.9800 .
C1 H1B 0.9800 .
C1 H1C 0.9800 .
N1 C6 1.332(6) .
N1 C2 1.348(6) .
Br1 Br1 2.3110(9) 8
C2 C3 1.366(6) .
C2 H2 0.9500 .
C4 C5 1.371(6) .
C4 C3 1.376(7) .
C4 H4 0.9500 .
C3 H3 0.9500 .
C6 C5 1.392(6) .
C6 H6 0.9500 .
C5 H5 0.9500 .
